data_7154293
loop_
_publ_author_name
'Vijayadas, Kuruppanthara N.'
'Kotmale, Amol S.'
'Thorat, Shridhar H.'
'Gonnade, Rajesh G.'
'Nair, Roshna V.'
'Rajamohanan, Pattuparambil R.'
'Sanjayan, Gangadhar J.'

_publ_section_title
;
 Reversal of H-bonding direction by N-sulfonation in a synthetic
 reverse-turn peptide motif.
;
_journal_issue 10
_journal_name_full 'Organic &amp; biomolecular chemistry'
_journal_page_first 3064
_journal_page_last 3069
_journal_paper_doi 10.1039/c4ob02438a
_journal_volume 13
_journal_year 2015
_chemical_absolute_configuration rmad
_chemical_formula_moiety 'C17 H26 N4 O6 S2'
_chemical_formula_sum 'C17 H26 N4 O6 S2'
_chemical_formula_weight 446.54
_chemical_name_systematic
; 
 ? 
;
_space_group_IT_number 4
_symmetry_cell_setting monoclinic
_symmetry_space_group_name_Hall 'P 2yb'
_symmetry_space_group_name_H-M 'P 1 21 1'
_atom_sites_solution_hydrogens geom
_atom_sites_solution_primary direct
_atom_sites_solution_secondary difmap
_audit_creation_method SHELXL-97
_audit_update_record
;
2014-09-27 deposited with the CCDC.
2015-01-13 downloaded from the CCDC.
;
_cell_angle_alpha 90.00
_cell_angle_beta 102.033(3)
_cell_angle_gamma 90.00
_cell_formula_units_Z 2
_cell_length_a 7.7425(4)
_cell_length_b 10.0108(6)
_cell_length_c 13.8284(8)
_cell_measurement_reflns_used 5407
_cell_measurement_temperature 297(2)
_cell_measurement_theta_max 30.86
_cell_measurement_theta_min 2.69
_cell_volume 1048.27(10)
_computing_cell_refinement 'Bruker SAINT'
_computing_data_collection 'Bruker APEX2'
_computing_data_reduction 'Bruker SAINT'
_computing_molecular_graphics 'Bruker SHELXTL'
_computing_publication_material 'Bruker SHELXTL'
_computing_structure_refinement 'SHELXL-97 (Sheldrick, 2008)'
_computing_structure_solution 'SHELXS-97 (Sheldrick, 2008)'
_diffrn_ambient_temperature 297(2)
_diffrn_measured_fraction_theta_full 0.998
_diffrn_measured_fraction_theta_max 0.998
_diffrn_measurement_device 'Bruker APEX-II CCD'
_diffrn_measurement_device_type 'CCD Area Detector'
_diffrn_measurement_method '\f and \w scans'
_diffrn_radiation_monochromator graphite
_diffrn_radiation_source 'fine-focus sealed tube'
_diffrn_radiation_type MoK\a
_diffrn_radiation_wavelength 0.71073
_diffrn_reflns_av_R_equivalents 0.0230
_diffrn_reflns_av_sigmaI/netI 0.0323
_diffrn_reflns_limit_h_max 10
_diffrn_reflns_limit_h_min -10
_diffrn_reflns_limit_k_max 11
_diffrn_reflns_limit_k_min -14
_diffrn_reflns_limit_l_max 12
_diffrn_reflns_limit_l_min -19
_diffrn_reflns_number 10904
_diffrn_reflns_theta_full 30.00
_diffrn_reflns_theta_max 30.00
_diffrn_reflns_theta_min 2.53
_exptl_absorpt_coefficient_mu 0.296
_exptl_absorpt_correction_T_max 0.9857
_exptl_absorpt_correction_T_min 0.8738
_exptl_absorpt_correction_type multi-scan
_exptl_absorpt_process_details 'Bruker SADABS'
_exptl_crystal_colour colourless
_exptl_crystal_density_diffrn 1.415
_exptl_crystal_density_method 'not measured'
_exptl_crystal_description plate
_exptl_crystal_F_000 472
_exptl_crystal_recrystallization_method 'Re-crystallisation from solvent: Ethyl Acetate - Petroleum Ether'
_exptl_crystal_size_max 0.47
_exptl_crystal_size_mid 0.31
_exptl_crystal_size_min 0.05
_refine_diff_density_max 0.214
_refine_diff_density_min -0.192
_refine_diff_density_rms 0.038
_refine_ls_abs_structure_details 'Flack H D (1983), Acta Cryst. A39, 876-881'
_refine_ls_abs_structure_Flack 0.01(5)
_refine_ls_extinction_method none
_refine_ls_goodness_of_fit_ref 1.027
_refine_ls_hydrogen_treatment mixed
_refine_ls_matrix_type full
_refine_ls_number_parameters 278
_refine_ls_number_reflns 5303
_refine_ls_number_restraints 1
_refine_ls_restrained_S_all 1.027
_refine_ls_R_factor_all 0.0364
_refine_ls_R_factor_gt 0.0317
_refine_ls_shift/su_max 0.001
_refine_ls_shift/su_mean 0.000
_refine_ls_structure_factor_coef Fsqd
_refine_ls_weighting_details 'calc w=1/[\s^2^(Fo^2^)+(0.0440P)^2^+0.0715P] where P=(Fo^2^+2Fc^2^)/3'
_refine_ls_weighting_scheme calc
_refine_ls_wR_factor_gt 0.0785
_refine_ls_wR_factor_ref 0.0819
_reflns_number_gt 4850
_reflns_number_total 5303
_reflns_threshold_expression >2sigma(I)
_cod_data_source_file c4ob02438a2.cif
_cod_data_source_block 5
_cod_depositor_comments 'Adding full bibliography for 7154289--7154295.cif.'
_cod_original_sg_symbol_H-M P2(1)
_cod_database_code 7154293

loop_
_symmetry_equiv_pos_as_xyz
'x, y, z'
'-x, y+1/2, -z'

loop_
_atom_site_label
_atom_site_type_symbol
_atom_site_fract_x
_atom_site_fract_y
_atom_site_fract_z
_atom_site_U_iso_or_equiv
_atom_site_adp_type
_atom_site_occupancy
_atom_site_symmetry_multiplicity
_atom_site_calc_flag
_atom_site_refinement_flags
S1 S 0.49591(4) 0.41970(4) 0.05433(3) 0.03106(9) Uani 1 1 d .
S2 S 1.03461(6) 0.58530(6) 0.37133(4) 0.05096(13) Uani 1 1 d .
O1 O 0.55206(19) 0.52525(16) 0.43592(10) 0.0538(3) Uani 1 1 d .
O2 O 0.61756(14) 0.52623(13) 0.08874(8) 0.0383(3) Uani 1 1 d .
O3 O 0.52914(17) 0.33499(15) -0.02293(10) 0.0467(3) Uani 1 1 d .
O4 O -0.00607(19) 0.38202(17) -0.20677(11) 0.0614(4) Uani 1 1 d .
O5 O 1.1239(2) 0.5402(2) 0.29736(13) 0.0809(6) Uani 1 1 d .
O6 O 0.9707(2) 0.4915(2) 0.43375(15) 0.0835(6) Uani 1 1 d .
N1 N 0.5944(2) 0.48541(16) 0.27990(11) 0.0391(3) Uani 1 1 d .
H1N H 0.639(3) 0.517(2) 0.2405(15) 0.038(5) Uiso 1 1 d .
N2 N 0.30338(16) 0.48911(13) 0.01401(10) 0.0313(3) Uani 1 1 d .
N3 N 0.1563(2) 0.5694(2) -0.17276(14) 0.0600(5) Uani 1 1 d .
H3N H 0.228(4) 0.597(3) -0.140(2) 0.069(9) Uiso 1 1 d .
N4 N 0.86373(19) 0.66927(16) 0.31599(11) 0.0388(3) Uani 1 1 d .
H4N H 0.893(3) 0.737(3) 0.2798(17) 0.054(7) Uiso 1 1 d .
C1 C 0.7065(2) 0.69213(19) 0.35931(13) 0.0396(4) Uani 1 1 d .
C2 C 0.5830(3) 0.7817(2) 0.28538(19) 0.0572(5) Uani 1 1 d .
H2A H 0.6288 0.8711 0.2895 0.086 Uiso 1 1 calc R
H2B H 0.4676 0.7820 0.3008 0.086 Uiso 1 1 calc R
H2C H 0.5752 0.7481 0.2196 0.086 Uiso 1 1 calc R
C3 C 0.7480(3) 0.7584(3) 0.46009(16) 0.0622(6) Uani 1 1 d .
H3A H 0.8179 0.6991 0.5071 0.093 Uiso 1 1 calc R
H3B H 0.6399 0.7785 0.4806 0.093 Uiso 1 1 calc R
H3C H 0.8124 0.8395 0.4564 0.093 Uiso 1 1 calc R
C4 C 0.6122(2) 0.55768(18) 0.36512(12) 0.0373(4) Uani 1 1 d .
C5 C 0.5142(2) 0.36255(18) 0.25561(12) 0.0344(3) Uani 1 1 d .
C6 C 0.4761(2) 0.31751(16) 0.15630(12) 0.0324(3) Uani 1 1 d .
C7 C 0.4064(2) 0.19004(17) 0.13317(14) 0.0406(4) Uani 1 1 d .
H7 H 0.3835 0.1608 0.0679 0.049 Uiso 1 1 calc R
C8 C 0.3710(3) 0.10692(19) 0.20647(16) 0.0499(5) Uani 1 1 d .
H8 H 0.3245 0.0221 0.1909 0.060 Uiso 1 1 calc R
C9 C 0.4057(3) 0.1513(2) 0.30284(16) 0.0509(5) Uani 1 1 d .
H9 H 0.3809 0.0959 0.3522 0.061 Uiso 1 1 calc R
C10 C 0.4762(3) 0.2758(2) 0.32779(14) 0.0458(4) Uani 1 1 d .
H10 H 0.4990 0.3028 0.3936 0.055 Uiso 1 1 calc R
C11 C 0.16045(19) 0.40487(18) -0.04278(12) 0.0359(3) Uani 1 1 d .
H11 H 0.1995 0.3117 -0.0420 0.043 Uiso 1 1 calc R
C12 C 0.0114(2) 0.4184(2) 0.01452(14) 0.0442(4) Uani 1 1 d .
H12A H -0.1034 0.4055 -0.0286 0.053 Uiso 1 1 calc R
H12B H 0.0256 0.3548 0.0685 0.053 Uiso 1 1 calc R
C13 C 0.0335(2) 0.5606(2) 0.05271(14) 0.0435(4) Uani 1 1 d .
H13A H -0.0240 0.5732 0.1080 0.052 Uiso 1 1 calc R
H13B H -0.0147 0.6240 0.0011 0.052 Uiso 1 1 calc R
C14 C 0.2333(2) 0.57616(18) 0.08499(13) 0.0386(4) Uani 1 1 d .
H14A H 0.2686 0.6684 0.0798 0.046 Uiso 1 1 calc R
H14B H 0.2745 0.5460 0.1525 0.046 Uiso 1 1 calc R
C15 C 0.0985(2) 0.4526(2) -0.14943(13) 0.0426(4) Uani 1 1 d .
C16 C 0.1027(4) 0.6282(4) -0.2710(2) 0.0901(11) Uani 1 1 d .
H16A H 0.0332 0.5648 -0.3148 0.135 Uiso 1 1 calc R
H16B H 0.2057 0.6514 -0.2958 0.135 Uiso 1 1 calc R
H16C H 0.0338 0.7070 -0.2672 0.135 Uiso 1 1 calc R
C17 C 1.1790(3) 0.6985(4) 0.4453(2) 0.0883(10) Uani 1 1 d .
H17A H 1.2836 0.6522 0.4780 0.132 Uiso 1 1 calc R
H17B H 1.1215 0.7371 0.4938 0.132 Uiso 1 1 calc R
H17C H 1.2107 0.7680 0.4044 0.132 Uiso 1 1 calc R

loop_
_atom_site_aniso_label
_atom_site_aniso_U_11
_atom_site_aniso_U_22
_atom_site_aniso_U_33
_atom_site_aniso_U_23
_atom_site_aniso_U_13
_atom_site_aniso_U_12
S1 0.02684(14) 0.03788(19) 0.02957(17) -0.00039(16) 0.00842(12) 0.00293(15)
S2 0.0417(2) 0.0671(3) 0.0432(2) 0.0080(2) 0.00679(18) 0.0121(2)
O1 0.0592(8) 0.0665(9) 0.0400(7) -0.0057(7) 0.0203(6) -0.0094(7)
O2 0.0310(5) 0.0486(7) 0.0357(6) 0.0034(5) 0.0081(4) -0.0068(5)
O3 0.0457(6) 0.0565(8) 0.0414(7) -0.0089(6) 0.0173(5) 0.0091(6)
O4 0.0548(8) 0.0731(11) 0.0497(8) -0.0194(7) -0.0041(6) 0.0041(7)
O5 0.0696(10) 0.1105(16) 0.0654(10) -0.0066(10) 0.0205(8) 0.0353(11)
O6 0.0676(10) 0.0943(14) 0.0874(13) 0.0529(11) 0.0135(9) 0.0209(10)
N1 0.0473(8) 0.0410(8) 0.0302(7) -0.0007(6) 0.0106(6) -0.0090(6)
N2 0.0265(5) 0.0335(7) 0.0327(6) -0.0010(5) 0.0039(5) 0.0015(5)
N3 0.0441(8) 0.0863(15) 0.0451(9) 0.0197(10) -0.0005(7) -0.0113(10)
N4 0.0378(7) 0.0436(9) 0.0348(7) 0.0055(6) 0.0071(6) 0.0018(6)
C1 0.0391(8) 0.0433(10) 0.0363(8) -0.0039(7) 0.0076(7) 0.0000(7)
C2 0.0505(11) 0.0441(11) 0.0750(15) 0.0074(10) 0.0087(10) 0.0092(9)
C3 0.0677(13) 0.0698(16) 0.0537(12) -0.0283(12) 0.0234(11) -0.0160(12)
C4 0.0376(7) 0.0428(9) 0.0310(8) -0.0003(7) 0.0061(6) 0.0022(7)
C5 0.0336(7) 0.0347(8) 0.0347(8) 0.0022(7) 0.0067(6) 0.0009(6)
C6 0.0308(6) 0.0310(8) 0.0349(8) 0.0021(6) 0.0056(6) 0.0040(6)
C7 0.0409(8) 0.0332(9) 0.0450(10) -0.0014(7) 0.0027(7) 0.0042(7)
C8 0.0502(9) 0.0318(9) 0.0650(13) 0.0045(8) 0.0060(9) -0.0011(8)
C9 0.0599(11) 0.0425(11) 0.0522(12) 0.0147(9) 0.0163(9) -0.0033(9)
C10 0.0531(10) 0.0471(11) 0.0377(9) 0.0080(8) 0.0110(8) -0.0023(8)
C11 0.0311(6) 0.0341(9) 0.0411(8) -0.0022(7) 0.0042(6) -0.0024(6)
C12 0.0347(7) 0.0489(10) 0.0501(10) 0.0020(10) 0.0114(6) -0.0089(8)
C13 0.0345(7) 0.0483(11) 0.0494(10) 0.0003(8) 0.0131(7) 0.0059(7)
C14 0.0348(7) 0.0340(8) 0.0472(9) -0.0077(8) 0.0090(6) 0.0032(7)
C15 0.0323(7) 0.0558(12) 0.0387(9) -0.0067(8) 0.0052(6) 0.0061(7)
C16 0.0636(14) 0.139(3) 0.0625(15) 0.0466(18) 0.0020(12) -0.0099(17)
C17 0.0392(10) 0.139(3) 0.0793(18) -0.0258(19) -0.0036(11) -0.0035(14)

loop_
_atom_type_symbol
_atom_type_description
_atom_type_scat_dispersion_real
_atom_type_scat_dispersion_imag
_atom_type_scat_source
C C 0.0033 0.0016 'International Tables Vol C Tables 4.2.6.8 and 6.1.1.4'
H H 0.0000 0.0000 'International Tables Vol C Tables 4.2.6.8 and 6.1.1.4'
N N 0.0061 0.0033 'International Tables Vol C Tables 4.2.6.8 and 6.1.1.4'
O O 0.0106 0.0060 'International Tables Vol C Tables 4.2.6.8 and 6.1.1.4'
S S 0.1246 0.1234 'International Tables Vol C Tables 4.2.6.8 and 6.1.1.4'

loop_
_geom_angle_atom_site_label_1
_geom_angle_atom_site_label_2
_geom_angle_atom_site_label_3
_geom_angle
O3 S1 O2 118.72(8)
O3 S1 N2 106.91(7)
O2 S1 N2 106.61(7)
O3 S1 C6 108.12(8)
O2 S1 C6 108.91(7)
N2 S1 C6 107.00(7)
O5 S2 O6 120.41(14)
O5 S2 N4 107.26(9)
O6 S2 N4 105.93(9)
O5 S2 C17 106.10(13)
O6 S2 C17 109.20(14)
N4 S2 C17 107.31(13)
C4 N1 C5 129.67(16)
C4 N1 H1N 114.5(16)
C5 N1 H1N 115.8(16)
C11 N2 C14 110.28(12)
C11 N2 S1 117.83(11)
C14 N2 S1 116.98(10)
C15 N3 C16 122.8(2)
C15 N3 H3N 117(2)
C16 N3 H3N 119(2)
C1 N4 S2 123.25(12)
C1 N4 H4N 115.6(15)
S2 N4 H4N 112.2(15)
N4 C1 C3 113.87(15)
N4 C1 C2 105.74(16)
C3 C1 C2 109.86(18)
N4 C1 C4 108.92(14)
C3 C1 C4 110.23(16)
C2 C1 C4 107.97(14)
C1 C2 H2A 109.5
C1 C2 H2B 109.5
H2A C2 H2B 109.5
C1 C2 H2C 109.5
H2A C2 H2C 109.5
H2B C2 H2C 109.5
C1 C3 H3A 109.5
C1 C3 H3B 109.5
H3A C3 H3B 109.5
C1 C3 H3C 109.5
H3A C3 H3C 109.5
H3B C3 H3C 109.5
O1 C4 N1 124.65(17)
O1 C4 C1 122.80(16)
N1 C4 C1 112.41(15)
N1 C5 C10 121.82(16)
N1 C5 C6 120.61(15)
C10 C5 C6 117.49(16)
C7 C6 C5 120.35(16)
C7 C6 S1 115.99(13)
C5 C6 S1 123.49(13)
C8 C7 C6 120.55(17)
C8 C7 H7 119.7
C6 C7 H7 119.7
C9 C8 C7 119.14(18)
C9 C8 H8 120.4
C7 C8 H8 120.4
C10 C9 C8 121.48(18)
C10 C9 H9 119.3
C8 C9 H9 119.3
C9 C10 C5 120.98(18)
C9 C10 H10 119.5
C5 C10 H10 119.5
N2 C11 C15 112.54(14)
N2 C11 C12 103.60(13)
C15 C11 C12 110.59(13)
N2 C11 H11 110.0
C15 C11 H11 110.0
C12 C11 H11 110.0
C13 C12 C11 102.72(14)
C13 C12 H12A 111.2
C11 C12 H12A 111.2
C13 C12 H12B 111.2
C11 C12 H12B 111.2
H12A C12 H12B 109.1
C12 C13 C14 103.38(14)
C12 C13 H13A 111.1
C14 C13 H13A 111.1
C12 C13 H13B 111.1
C14 C13 H13B 111.1
H13A C13 H13B 109.1
N2 C14 C13 103.47(13)
N2 C14 H14A 111.1
C13 C14 H14A 111.1
N2 C14 H14B 111.1
C13 C14 H14B 111.1
H14A C14 H14B 109.0
O4 C15 N3 124.30(19)
O4 C15 C11 118.29(18)
N3 C15 C11 117.36(16)
N3 C16 H16A 109.5
N3 C16 H16B 109.5
H16A C16 H16B 109.5
N3 C16 H16C 109.5
H16A C16 H16C 109.5
H16B C16 H16C 109.5
S2 C17 H17A 109.5
S2 C17 H17B 109.5
H17A C17 H17B 109.5
S2 C17 H17C 109.5
H17A C17 H17C 109.5
H17B C17 H17C 109.5

loop_
_geom_bond_atom_site_label_1
_geom_bond_atom_site_label_2
_geom_bond_distance
S1 O3 1.4288(13)
S1 O2 1.4366(12)
S1 N2 1.6338(12)
S1 C6 1.7746(17)
S2 O5 1.4222(17)
S2 O6 1.4314(19)
S2 N4 1.6188(15)
S2 C17 1.762(3)
O1 C4 1.213(2)
O4 C15 1.231(2)
N1 C4 1.365(2)
N1 C5 1.387(2)
N1 H1N 0.77(2)
N2 C11 1.4799(19)
N2 C14 1.496(2)
N3 C15 1.316(3)
N3 C16 1.459(3)
N3 H3N 0.70(3)
N4 C1 1.482(2)
N4 H4N 0.90(3)
C1 C3 1.516(3)
C1 C2 1.535(3)
C1 C4 1.542(3)
C2 H2A 0.9600
C2 H2B 0.9600
C2 H2C 0.9600
C3 H3A 0.9600
C3 H3B 0.9600
C3 H3C 0.9600
C5 C10 1.399(2)
C5 C6 1.417(2)
C6 C7 1.396(2)
C7 C8 1.382(3)
C7 H7 0.9300
C8 C9 1.377(3)
C8 H8 0.9300
C9 C10 1.376(3)
C9 H9 0.9300
C10 H10 0.9300
C11 C15 1.529(2)
C11 C12 1.536(2)
C11 H11 0.9800
C12 C13 1.516(3)
C12 H12A 0.9700
C12 H12B 0.9700
C13 C14 1.526(2)
C13 H13A 0.9700
C13 H13B 0.9700
C14 H14A 0.9700
C14 H14B 0.9700
C16 H16A 0.9600
C16 H16B 0.9600
C16 H16C 0.9600
C17 H17A 0.9600
C17 H17B 0.9600
C17 H17C 0.9600

loop_
_geom_torsion_atom_site_label_1
_geom_torsion_atom_site_label_2
_geom_torsion_atom_site_label_3
_geom_torsion_atom_site_label_4
_geom_torsion
O3 S1 N2 C11 40.90(14)
O2 S1 N2 C11 168.83(11)
C6 S1 N2 C11 -74.75(12)
O3 S1 N2 C14 176.01(12)
O2 S1 N2 C14 -56.05(13)
C6 S1 N2 C14 60.36(13)
O5 S2 N4 C1 157.93(17)
O6 S2 N4 C1 28.14(19)
C17 S2 N4 C1 -88.42(18)
S2 N4 C1 C3 56.2(2)
S2 N4 C1 C2 176.96(14)
S2 N4 C1 C4 -67.21(18)
C5 N1 C4 O1 -2.5(3)
C5 N1 C4 C1 -178.26(15)
N4 C1 C4 O1 138.44(17)
C3 C1 C4 O1 12.8(2)
C2 C1 C4 O1 -107.2(2)
N4 C1 C4 N1 -45.69(19)
C3 C1 C4 N1 -171.29(16)
C2 C1 C4 N1 68.69(19)
C4 N1 C5 C10 -17.1(3)
C4 N1 C5 C6 166.26(17)
N1 C5 C6 C7 175.62(15)
C10 C5 C6 C7 -1.2(2)
N1 C5 C6 S1 -9.4(2)
C10 C5 C6 S1 173.81(13)
O3 S1 C6 C7 -31.46(14)
O2 S1 C6 C7 -161.74(12)
N2 S1 C6 C7 83.38(13)
O3 S1 C6 C5 153.36(13)
O2 S1 C6 C5 23.09(15)
N2 S1 C6 C5 -91.79(14)
C5 C6 C7 C8 1.0(2)
S1 C6 C7 C8 -174.32(13)
C6 C7 C8 C9 -0.1(3)
C7 C8 C9 C10 -0.7(3)
C8 C9 C10 C5 0.5(3)
N1 C5 C10 C9 -176.32(18)
C6 C5 C10 C9 0.4(3)
C14 N2 C11 C15 105.69(15)
S1 N2 C11 C15 -116.42(13)
C14 N2 C11 C12 -13.79(18)
S1 N2 C11 C12 124.10(13)
N2 C11 C12 C13 33.62(17)
C15 C11 C12 C13 -87.19(16)
C11 C12 C13 C14 -41.01(18)
C11 N2 C14 C13 -11.38(18)
S1 N2 C14 C13 -149.67(12)
C12 C13 C14 N2 32.34(18)
C16 N3 C15 O4 -0.5(3)
C16 N3 C15 C11 -178.0(2)
N2 C11 C15 O4 172.16(15)
C12 C11 C15 O4 -72.5(2)
N2 C11 C15 N3 -10.2(2)
C12 C11 C15 N3 105.11(19)
